data_4103934
loop_
_publ_author_name
'Yu-Chia Hsu'
'Chun-Ming Ting'
'Rai-Shung Liu'

_publ_section_title
;
 Stereocontrolled Synthesis of Complicated Oxacyclic Compounds via
 Platinum-Catalyzed [4 + 2]-Cycloadditions and Annulations of Enynals with
 Allylic Alcohols
;
_journal_name_full 'Journal of the American Chemical Society'
_journal_page_first 2090
_journal_page_last 2091
_journal_paper_doi 10.1021/ja809560c
_journal_volume 131
_journal_year 2009
_chemical_absolute_configuration rm
_chemical_formula_sum 'C24 H32 O3'
_chemical_formula_weight 368.50
_chemical_name_systematic
; 
 ? 
;
_space_group_IT_number 19
_symmetry_cell_setting orthorhombic
_symmetry_space_group_name_Hall 'P 2ac 2ab'
_symmetry_space_group_name_H-M 'P 21 21 21'
_atom_sites_solution_hydrogens geom
_atom_sites_solution_primary direct
_atom_sites_solution_secondary difmap
_audit_creation_method SHELXL-97
_cell_angle_alpha 90.00
_cell_angle_beta 90.00
_cell_angle_gamma 90.00
_cell_formula_units_Z 4
_cell_length_a 6.1427(2)
_cell_length_b 12.2134(6)
_cell_length_c 27.1155(11)
_cell_measurement_reflns_used 3126
_cell_measurement_temperature 100(2)
_cell_measurement_theta_max 25
_cell_measurement_theta_min 2.5
_cell_volume 2034.29(15)
_computing_cell_refinement 'Bruker APEX2'
_computing_data_collection 'Bruker APEX2'
_computing_data_reduction 'Bruker Saint'
_computing_molecular_graphics 'Bruker APEX2'
_computing_publication_material 'Bruker APEX2'
_computing_structure_refinement 'Shelxtl-97 (Sheldrick, 2008)'
_computing_structure_solution 'Shelxtl-97 (Sheldrick, 2008)'
_diffrn_ambient_temperature 100(2)
_diffrn_measured_fraction_theta_full 0.999
_diffrn_measured_fraction_theta_max 0.999
_diffrn_measurement_device_type 'CCD area detector'
_diffrn_measurement_method 'phi and omega scans'
_diffrn_radiation_monochromator graphite
_diffrn_radiation_source 'fine-focus sealed tube'
_diffrn_radiation_type MoK\a
_diffrn_radiation_wavelength 0.71073
_diffrn_reflns_av_R_equivalents 0.0436
_diffrn_reflns_av_sigmaI/netI 0.0526
_diffrn_reflns_limit_h_max 7
_diffrn_reflns_limit_h_min -7
_diffrn_reflns_limit_k_max 12
_diffrn_reflns_limit_k_min -15
_diffrn_reflns_limit_l_max 33
_diffrn_reflns_limit_l_min -33
_diffrn_reflns_number 14294
_diffrn_reflns_theta_full 26.39
_diffrn_reflns_theta_max 26.39
_diffrn_reflns_theta_min 1.50
_exptl_absorpt_coefficient_mu 0.077
_exptl_absorpt_correction_T_max 0.7454
_exptl_absorpt_correction_T_min 0.6814
_exptl_absorpt_correction_type empirical
_exptl_crystal_colour Colorless
_exptl_crystal_density_diffrn 1.203
_exptl_crystal_density_meas ?
_exptl_crystal_density_method 'not measured'
_exptl_crystal_description Columnar
_exptl_crystal_F_000 800
_exptl_crystal_size_max 0.20
_exptl_crystal_size_mid 0.10
_exptl_crystal_size_min 0.10
_refine_diff_density_max 1.366
_refine_diff_density_min -0.604
_refine_diff_density_rms 0.088
_refine_ls_abs_structure_details 'Flack H D (1983), Acta Cryst. A39, 876-881'
_refine_ls_abs_structure_Flack 0(3)
_refine_ls_extinction_method none
_refine_ls_goodness_of_fit_ref 1.045
_refine_ls_hydrogen_treatment constr
_refine_ls_matrix_type full
_refine_ls_number_parameters 252
_refine_ls_number_reflns 4169
_refine_ls_number_restraints 2
_refine_ls_restrained_S_all 1.048
_refine_ls_R_factor_all 0.1023
_refine_ls_R_factor_gt 0.0876
_refine_ls_shift/su_max 0.000
_refine_ls_shift/su_mean 0.000
_refine_ls_structure_factor_coef Fsqd
_refine_ls_weighting_details 'calc w=1/[\s^2^(Fo^2^)+(0.1497P)^2^+2.3825P] where P=(Fo^2^+2Fc^2^)/3'
_refine_ls_weighting_scheme calc
_refine_ls_wR_factor_gt 0.2395
_refine_ls_wR_factor_ref 0.2544
_reflns_number_gt 3415
_reflns_number_total 4169
_reflns_threshold_expression >2sigma(I)
_cod_data_source_file ja809560c_si_004.cif
_cod_data_source_block 08oc35lt_0m
_cod_depositor_comments
;
The following automatic conversions were performed:

'_exptl_crystal_density_meas' value 'not measured' was changed to '?'
- the value is perceived as not measured.

Automatic conversion script
Id: cif_fix_values 3008 2015-01-20 13:52:24Z robertas 
;
_cod_database_code 4103934

loop_
_symmetry_equiv_pos_as_xyz
'x, y, z'
'-x+1/2, -y, z+1/2'
'-x, y+1/2, -z+1/2'
'x+1/2, -y+1/2, -z'

loop_
_atom_site_label
_atom_site_type_symbol
_atom_site_fract_x
_atom_site_fract_y
_atom_site_fract_z
_atom_site_U_iso_or_equiv
_atom_site_adp_type
_atom_site_occupancy
_atom_site_symmetry_multiplicity
_atom_site_calc_flag
_atom_site_refinement_flags
_atom_site_disorder_assembly
_atom_site_disorder_group
C1 C 0.6765(6) 1.1837(3) 0.71730(15) 0.0262(8) Uani 1 1 d . . .
C2 C 0.7652(6) 1.0680(3) 0.72926(13) 0.0236(8) Uani 1 1 d . . .
H2 H 0.6395 1.0194 0.7376 0.028 Uiso 1 1 calc R . .
C3 C 0.8858(6) 1.0190(3) 0.68550(13) 0.0231(7) Uani 1 1 d . . .
C4 C 0.9415(7) 0.9000(3) 0.68946(14) 0.0299(9) Uani 1 1 d . . .
H4A H 1.0529 0.8904 0.7155 0.036 Uiso 1 1 calc R . .
H4B H 0.8100 0.8590 0.6996 0.036 Uiso 1 1 calc R . .
C5 C 1.0253(12) 0.8530(5) 0.6426(2) 0.0635(18) Uani 1 1 d . . .
H5A H 1.0957 0.7819 0.6499 0.076 Uiso 1 1 calc R . .
H5B H 0.9004 0.8384 0.6204 0.076 Uiso 1 1 calc R . .
C6 C 1.1797(9) 0.9220(4) 0.61687(19) 0.0467(12) Uani 1 1 d . A .
H6 H 1.2961 0.9402 0.6413 0.056 Uiso 1 1 calc R . .
C7 C 1.0655(7) 1.0342(3) 0.60311(14) 0.0307(9) Uani 1 1 d . . .
H7A H 1.1777 1.0882 0.5933 0.037 Uiso 1 1 calc R . .
H7B H 0.9671 1.0227 0.5747 0.037 Uiso 1 1 calc R . .
C8 C 0.9365(6) 1.0791(3) 0.64602(13) 0.0246(8) Uani 1 1 d . . .
C9 C 0.8561(7) 1.1955(3) 0.64237(15) 0.0314(9) Uani 1 1 d . . .
H9 H 0.9432 1.2383 0.6179 0.038 Uiso 1 1 calc R . .
C10 C 0.8551(7) 1.2507(3) 0.69210(15) 0.0307(9) Uani 1 1 d . . .
H10A H 0.8158 1.3291 0.6896 0.037 Uiso 1 1 calc R . .
H10B H 0.9969 1.2433 0.7091 0.037 Uiso 1 1 calc R . .
C11 C 0.5098(7) 1.1747(4) 0.67473(15) 0.0307(9) Uani 1 1 d . . .
H11A H 0.4441 1.1007 0.6742 0.037 Uiso 1 1 calc R . .
H11B H 0.3921 1.2292 0.6791 0.037 Uiso 1 1 calc R . .
C12 C 0.5749(7) 1.2384(4) 0.76253(16) 0.0327(9) Uani 1 1 d . . .
H12A H 0.5275 1.3126 0.7539 0.049 Uiso 1 1 calc R . .
H12B H 0.6829 1.2422 0.7891 0.049 Uiso 1 1 calc R . .
H12C H 0.4492 1.1956 0.7736 0.049 Uiso 1 1 calc R . .
C13 C 0.9222(6) 1.0699(3) 0.77351(14) 0.0282(8) Uani 1 1 d . . .
C14 C 0.8609(6) 1.0272(3) 0.82308(13) 0.0243(8) Uani 1 1 d . . .
C15 C 0.6584(6) 0.9800(3) 0.83372(14) 0.0281(8) Uani 1 1 d . . .
H15 H 0.5480 0.9796 0.8092 0.034 Uiso 1 1 calc R . .
C16 C 0.6163(7) 0.9335(4) 0.87973(14) 0.0338(9) Uani 1 1 d . . .
H16 H 0.4785 0.9017 0.8867 0.041 Uiso 1 1 calc R . .
C17 C 0.7799(8) 0.9346(3) 0.91517(14) 0.0327(9) Uani 1 1 d . . .
C18 C 0.9764(7) 0.9853(4) 0.90589(16) 0.0354(10) Uani 1 1 d . . .
H18 H 1.0845 0.9886 0.9309 0.042 Uiso 1 1 calc R . .
C19 C 1.0155(7) 1.0310(4) 0.86051(15) 0.0315(9) Uani 1 1 d . . .
H19 H 1.1511 1.0660 0.8545 0.038 Uiso 1 1 calc R . .
C20 C 0.5614(11) 0.8289(6) 0.97155(19) 0.0653(19) Uani 1 1 d . . .
H20A H 0.5354 0.7737 0.9460 0.098 Uiso 1 1 calc R . .
H20B H 0.4398 0.8808 0.9722 0.098 Uiso 1 1 calc R . .
H20C H 0.5735 0.7928 1.0037 0.098 Uiso 1 1 calc R . .
C21 C 1.2978(10) 0.8699(4) 0.57165(19) 0.0550(15) Uani 1 1 d D . .
C22 C 1.4380(9) 0.7698(5) 0.5932(2) 0.0570(14) Uani 1 1 d . A .
H22A H 1.5402 0.7445 0.5690 0.085 Uiso 1 1 d . . .
H22B H 1.5169 0.7938 0.6221 0.085 Uiso 1 1 d . . .
H22C H 1.3432 0.7105 0.6024 0.085 Uiso 1 1 d . . .
C23 C 1.4704(9) 0.9456(6) 0.5542(2) 0.0593(16) Uani 1 1 d . A .
H23A H 1.4074 1.0142 0.5454 0.089 Uiso 1 1 d . . .
H23B H 1.5745 0.9558 0.5803 0.089 Uiso 1 1 d . . .
H23C H 1.5422 0.9139 0.5261 0.089 Uiso 1 1 d . . .
C24 C 1.1577(11) 0.8310(6) 0.5326(2) 0.0394(14) Uani 0.742(9) 1 d PD A 1
H24A H 1.2392 0.7808 0.5113 0.059 Uiso 0.742(9) 1 calc PR A 1
H24B H 1.1060 0.8933 0.5131 0.059 Uiso 0.742(9) 1 calc PR A 1
H24C H 1.0328 0.7925 0.5469 0.059 Uiso 0.742(9) 1 calc PR A 1
C24' C 1.209(3) 0.7535(13) 0.5542(6) 0.0394(14) Uani 0.258(9) 1 d PD A 2
H24D H 1.3052 0.7240 0.5285 0.059 Uiso 0.258(9) 1 calc PR A 2
H24E H 1.0617 0.7616 0.5410 0.059 Uiso 0.258(9) 1 calc PR A 2
H24F H 1.2066 0.7032 0.5824 0.059 Uiso 0.258(9) 1 calc PR A 2
O1 O 0.6261(5) 1.1951(2) 0.62945(11) 0.0351(7) Uani 1 1 d . . .
O2 O 1.1071(5) 1.1052(3) 0.76761(12) 0.0493(10) Uani 1 1 d . . .
O3 O 0.7608(6) 0.8867(3) 0.96091(11) 0.0469(9) Uani 1 1 d . . .

loop_
_atom_site_aniso_label
_atom_site_aniso_U_11
_atom_site_aniso_U_22
_atom_site_aniso_U_33
_atom_site_aniso_U_23
_atom_site_aniso_U_13
_atom_site_aniso_U_12
C1 0.0195(17) 0.0251(18) 0.034(2) -0.0045(15) 0.0034(15) -0.0021(15)
C2 0.0200(16) 0.0257(17) 0.0249(17) -0.0015(14) 0.0037(15) -0.0037(15)
C3 0.0214(17) 0.0234(17) 0.0244(17) -0.0005(14) 0.0011(15) 0.0005(15)
C4 0.034(2) 0.0245(19) 0.0316(19) 0.0048(15) 0.0071(16) 0.0067(17)
C5 0.096(5) 0.048(3) 0.047(3) 0.014(2) 0.027(3) 0.035(3)
C6 0.053(3) 0.039(2) 0.048(3) -0.001(2) 0.018(2) 0.002(2)
C7 0.036(2) 0.029(2) 0.0267(18) -0.0010(15) 0.0114(17) -0.0034(18)
C8 0.0228(17) 0.0280(19) 0.0231(17) -0.0017(14) 0.0010(14) -0.0024(16)
C9 0.037(2) 0.027(2) 0.0297(19) 0.0033(15) 0.0046(17) -0.0022(18)
C10 0.030(2) 0.0249(18) 0.037(2) -0.0031(16) 0.0092(17) -0.0052(17)
C11 0.026(2) 0.029(2) 0.037(2) 0.0001(17) 0.0003(16) 0.0009(17)
C12 0.0248(19) 0.032(2) 0.041(2) -0.0080(17) 0.0138(17) -0.0039(17)
C13 0.0226(18) 0.034(2) 0.0283(19) -0.0037(16) -0.0003(15) -0.0032(17)
C14 0.0245(18) 0.0228(16) 0.0257(18) -0.0044(14) 0.0004(15) 0.0013(15)
C15 0.0252(19) 0.035(2) 0.0243(18) -0.0047(15) -0.0037(15) -0.0076(17)
C16 0.037(2) 0.036(2) 0.0276(19) -0.0003(16) 0.0024(17) -0.0147(19)
C17 0.046(3) 0.0276(19) 0.0247(18) -0.0004(16) -0.0042(17) -0.0010(19)
C18 0.036(2) 0.037(2) 0.032(2) 0.0013(17) -0.0081(18) 0.0017(19)
C19 0.0261(19) 0.032(2) 0.036(2) -0.0021(16) -0.0037(17) 0.0002(17)
C20 0.083(4) 0.081(4) 0.032(2) 0.019(3) -0.006(3) -0.038(4)
C21 0.079(4) 0.036(2) 0.050(3) -0.011(2) 0.037(3) -0.002(3)
C22 0.045(3) 0.062(3) 0.064(3) -0.008(3) 0.007(3) 0.008(3)
C23 0.034(3) 0.085(4) 0.058(3) -0.035(3) 0.007(2) 0.000(3)
C24 0.036(3) 0.047(3) 0.035(3) -0.011(2) -0.004(2) 0.004(3)
C24' 0.036(3) 0.047(3) 0.035(3) -0.011(2) -0.004(2) 0.004(3)
O1 0.0382(16) 0.0324(15) 0.0348(15) 0.0033(12) -0.0036(13) 0.0070(13)
O2 0.0277(16) 0.083(3) 0.0368(16) 0.0053(17) -0.0009(13) -0.0223(18)
O3 0.062(2) 0.051(2) 0.0278(15) 0.0128(14) -0.0099(15) -0.0147(18)

loop_
_atom_type_symbol
_atom_type_description
_atom_type_scat_dispersion_real
_atom_type_scat_dispersion_imag
_atom_type_scat_source
C C 0.0033 0.0016 'International Tables Vol C Tables 4.2.6.8 and 6.1.1.4'
H H 0.0000 0.0000 'International Tables Vol C Tables 4.2.6.8 and 6.1.1.4'
O O 0.0106 0.0060 'International Tables Vol C Tables 4.2.6.8 and 6.1.1.4'

loop_
_geom_angle_atom_site_label_1
_geom_angle_atom_site_label_2
_geom_angle_atom_site_label_3
_geom_angle
C12 C1 C10 114.6(3)
C12 C1 C11 111.0(3)
C10 C1 C11 100.3(3)
C12 C1 C2 112.0(3)
C10 C1 C2 109.2(3)
C11 C1 C2 108.9(3)
C3 C2 C13 108.0(3)
C3 C2 C1 111.5(3)
C13 C2 C1 111.7(3)
C3 C2 H2 108.5
C13 C2 H2 108.5
C1 C2 H2 108.5
C8 C3 C4 122.5(3)
C8 C3 C2 121.5(3)
C4 C3 C2 116.0(3)
C5 C4 C3 113.2(3)
C5 C4 H4A 108.9
C3 C4 H4A 108.9
C5 C4 H4B 108.9
C3 C4 H4B 108.9
H4A C4 H4B 107.8
C6 C5 C4 114.4(5)
C6 C5 H5A 108.7
C4 C5 H5A 108.7
C6 C5 H5B 108.7
C4 C5 H5B 108.7
H5A C5 H5B 107.6
C5 C6 C21 116.5(4)
C5 C6 C7 109.1(4)
C21 C6 C7 111.9(4)
C5 C6 H6 106.2
C21 C6 H6 106.2
C7 C6 H6 106.2
C8 C7 C6 111.4(3)
C8 C7 H7A 109.3
C6 C7 H7A 109.3
C8 C7 H7B 109.3
C6 C7 H7B 109.3
H7A C7 H7B 108.0
C3 C8 C9 119.6(3)
C3 C8 C7 122.7(4)
C9 C8 C7 117.6(3)
O1 C9 C10 102.3(3)
O1 C9 C8 109.3(3)
C10 C9 C8 111.4(3)
O1 C9 H9 111.2
C10 C9 H9 111.2
C8 C9 H9 111.2
C9 C10 C1 99.4(3)
C9 C10 H10A 111.9
C1 C10 H10A 111.9
C9 C10 H10B 111.9
C1 C10 H10B 111.9
H10A C10 H10B 109.6
O1 C11 C1 107.2(3)
O1 C11 H11A 110.3
C1 C11 H11A 110.3
O1 C11 H11B 110.3
C1 C11 H11B 110.3
H11A C11 H11B 108.5
C1 C12 H12A 109.5
C1 C12 H12B 109.5
H12A C12 H12B 109.5
C1 C12 H12C 109.5
H12A C12 H12C 109.5
H12B C12 H12C 109.5
O2 C13 C14 118.4(4)
O2 C13 C2 119.0(4)
C14 C13 C2 122.6(3)
C19 C14 C15 118.0(4)
C19 C14 C13 118.3(4)
C15 C14 C13 123.7(3)
C16 C15 C14 121.1(4)
C16 C15 H15 119.4
C14 C15 H15 119.4
C17 C16 C15 118.7(4)
C17 C16 H16 120.7
C15 C16 H16 120.7
O3 C17 C18 115.4(4)
O3 C17 C16 123.9(4)
C18 C17 C16 120.7(4)
C19 C18 C17 119.9(4)
C19 C18 H18 120.0
C17 C18 H18 120.0
C18 C19 C14 121.4(4)
C18 C19 H19 119.3
C14 C19 H19 119.3
O3 C20 H20A 109.5
O3 C20 H20B 109.5
H20A C20 H20B 109.5
O3 C20 H20C 109.5
H20A C20 H20C 109.5
H20B C20 H20C 109.5
C24 C21 C23 113.4(5)
C24 C21 C6 115.7(5)
C23 C21 C6 109.2(4)
C24 C21 C24' 44.4(7)
C23 C21 C24' 134.8(8)
C6 C21 C24' 116.0(8)
C24 C21 C22 109.6(5)
C23 C21 C22 101.9(5)
C6 C21 C22 105.9(4)
C24' C21 C22 67.1(7)
C21 C22 H22A 110.3
C21 C22 H22B 109.4
H22A C22 H22B 108.9
C21 C22 H22C 110.0
H22A C22 H22C 109.4
H22B C22 H22C 108.8
C21 C23 H23A 109.7
C21 C23 H23B 108.8
H23A C23 H23B 110.0
C21 C23 H23C 109.2
H23A C23 H23C 109.8
H23B C23 H23C 109.3
C21 C24 H24A 109.5
C21 C24 H24B 109.5
C21 C24 H24C 109.5
C21 C24' H24D 109.5
C21 C24' H24E 109.5
H24D C24' H24E 109.5
C21 C24' H24F 109.5
H24D C24' H24F 109.5
H24E C24' H24F 109.5
C11 O1 C9 106.0(3)
C17 O3 C20 117.4(4)

loop_
_geom_bond_atom_site_label_1
_geom_bond_atom_site_label_2
_geom_bond_distance
C1 C12 1.530(5)
C1 C10 1.530(5)
C1 C11 1.547(6)
C1 C2 1.548(5)
C2 C3 1.522(5)
C2 C13 1.540(5)
C2 H2 1.0000
C3 C8 1.335(5)
C3 C4 1.496(5)
C4 C5 1.487(6)
C4 H4A 0.9900
C4 H4B 0.9900
C5 C6 1.448(8)
C5 H5A 0.9900
C5 H5B 0.9900
C6 C21 1.560(6)
C6 C7 1.585(7)
C6 H6 1.0000
C7 C8 1.511(5)
C7 H7A 0.9900
C7 H7B 0.9900
C8 C9 1.508(6)
C9 O1 1.455(6)
C9 C10 1.508(6)
C9 H9 1.0000
C10 H10A 0.9900
C10 H10B 0.9900
C11 O1 1.442(5)
C11 H11A 0.9900
C11 H11B 0.9900
C12 H12A 0.9800
C12 H12B 0.9800
C12 H12C 0.9800
C13 O2 1.225(5)
C13 C14 1.490(5)
C14 C19 1.391(6)
C14 C15 1.401(5)
C15 C16 1.395(6)
C15 H15 0.9500
C16 C17 1.390(6)
C16 H16 0.9500
C17 O3 1.376(5)
C17 C18 1.380(7)
C18 C19 1.373(6)
C18 H18 0.9500
C19 H19 0.9500
C20 O3 1.443(7)
C20 H20A 0.9800
C20 H20B 0.9800
C20 H20C 0.9800
C21 C24 1.445(8)
C21 C23 1.484(8)
C21 C24' 1.594(14)
C21 C22 1.606(8)
C22 H22A 0.9598
C22 H22B 0.9667
C22 H22C 0.9615
C23 H23A 0.9536
C23 H23B 0.9605
C23 H23C 0.9619
C24 H24A 0.9800
C24 H24B 0.9800
C24 H24C 0.9800
C24' H24D 0.9800
C24' H24E 0.9800
C24' H24F 0.9800

loop_
_geom_torsion_atom_site_label_1
_geom_torsion_atom_site_label_2
_geom_torsion_atom_site_label_3
_geom_torsion_atom_site_label_4
_geom_torsion
C12 C1 C2 C3 -174.3(3)
C10 C1 C2 C3 -46.2(4)
C11 C1 C2 C3 62.5(4)
C12 C1 C2 C13 -53.4(4)
C10 C1 C2 C13 74.7(4)
C11 C1 C2 C13 -176.6(3)
C13 C2 C3 C8 -112.4(4)
C1 C2 C3 C8 10.7(5)
C13 C2 C3 C4 68.1(4)
C1 C2 C3 C4 -168.8(3)
C8 C3 C4 C5 -9.1(6)
C2 C3 C4 C5 170.4(5)
C3 C4 C5 C6 43.0(7)
C4 C5 C6 C21 171.5(5)
C4 C5 C6 C7 -60.7(6)
C5 C6 C7 C8 45.0(6)
C21 C6 C7 C8 175.3(4)
C4 C3 C8 C9 174.0(4)
C2 C3 C8 C9 -5.5(6)
C4 C3 C8 C7 -3.5(6)
C2 C3 C8 C7 177.0(4)
C6 C7 C8 C3 -14.5(6)
C6 C7 C8 C9 167.9(4)
C3 C8 C9 O1 -76.0(4)
C7 C8 C9 O1 101.7(4)
C3 C8 C9 C10 36.3(5)
C7 C8 C9 C10 -146.0(4)
O1 C9 C10 C1 49.6(4)
C8 C9 C10 C1 -67.0(4)
C12 C1 C10 C9 -160.6(3)
C11 C1 C10 C9 -41.6(4)
C2 C1 C10 C9 72.8(4)
C12 C1 C11 O1 142.0(3)
C10 C1 C11 O1 20.4(4)
C2 C1 C11 O1 -94.2(4)
C3 C2 C13 O2 47.3(5)
C1 C2 C13 O2 -75.7(5)
C3 C2 C13 C14 -130.7(4)
C1 C2 C13 C14 106.3(4)
O2 C13 C14 C19 1.0(6)
C2 C13 C14 C19 179.0(4)
O2 C13 C14 C15 -176.8(4)
C2 C13 C14 C15 1.3(6)
C19 C14 C15 C16 -2.9(6)
C13 C14 C15 C16 174.8(4)
C14 C15 C16 C17 -0.1(6)
C15 C16 C17 O3 -176.8(4)
C15 C16 C17 C18 3.1(7)
O3 C17 C18 C19 176.9(4)
C16 C17 C18 C19 -2.9(7)
C17 C18 C19 C14 -0.3(7)
C15 C14 C19 C18 3.1(6)
C13 C14 C19 C18 -174.7(4)
C5 C6 C21 C24 58.4(7)
C7 C6 C21 C24 -68.0(6)
C5 C6 C21 C23 -172.2(5)
C7 C6 C21 C23 61.3(6)
C5 C6 C21 C24' 8.8(10)
C7 C6 C21 C24' -117.7(9)
C5 C6 C21 C22 -63.1(7)
C7 C6 C21 C22 170.4(4)
C1 C11 O1 C9 10.1(4)
C10 C9 O1 C11 -37.5(4)
C8 C9 O1 C11 80.6(4)
C18 C17 O3 C20 -177.6(5)
C16 C17 O3 C20 2.3(7)
